data_7207085
loop_
_publ_author_name
'Jin, Rui-Fang'
'Yang, Shi-Yao'
'Li, Hui-Min'
'Long, La-Sheng'
'Huang, Rong-Bin'
'Zheng, Lan-Sun'

_publ_section_title
;
 Effect of ionic radius on the assemblies of first row transition
 metal--5-tert-butylisophthalates--(2,2&#x2032;-bipyridine or
 phenanthroline) coordination compounds
;
_journal_issue 4
_journal_name_full CrystEngComm
_journal_page_first 1301
_journal_paper_doi 10.1039/c1ce05959a
_journal_volume 14
_journal_year 2012
_chemical_formula_moiety 'C88 H88 Co4 N8 O20'
_chemical_formula_sum 'C88 H88 Co4 N8 O20'
_chemical_formula_weight 1813.38
_chemical_name_systematic
;
?
;
_space_group_IT_number 2
_symmetry_cell_setting triclinic
_symmetry_space_group_name_Hall '-P 1'
_symmetry_space_group_name_H-M 'P -1'
_atom_sites_solution_hydrogens geom
_atom_sites_solution_primary direct
_atom_sites_solution_secondary difmap
_audit_creation_method SHELXL-97
_cell_angle_alpha 97.650(1)
_cell_angle_beta 97.648(1)
_cell_angle_gamma 107.288(1)
_cell_formula_units_Z 1
_cell_length_a 9.2581(6)
_cell_length_b 13.0985(9)
_cell_length_c 18.1773(12)
_cell_measurement_reflns_used 2710
_cell_measurement_temperature 298(2)
_cell_measurement_theta_max 26.8798
_cell_measurement_theta_min 2.3433
_cell_volume 2051.0(2)
_computing_cell_refinement 'SAINT (Bruker, 2002)'
_computing_data_collection 'SMART (Bruker, 2002)'
_computing_data_reduction 'SAINT (Bruker, 2001)'
_computing_molecular_graphics 'ORTEP-II (Johnson, 1976)'
_computing_publication_material 'SHELXL-97 (Sheldrick, 1997)'
_computing_structure_refinement 'SHELXL-97 (Sheldrick, 1997)'
_computing_structure_solution 'SHELXS-97 (Sheldrick, 1997)'
_diffrn_ambient_temperature 298(2)
_diffrn_measured_fraction_theta_full 0.979
_diffrn_measured_fraction_theta_max 0.859
_diffrn_measurement_device_type 'Bruker APEX area-detector diffractometer'
_diffrn_measurement_method '\f and \w scan'
_diffrn_radiation_monochromator graphite
_diffrn_radiation_source 'fine-focus sealed tube'
_diffrn_radiation_type MoK\a
_diffrn_radiation_wavelength 0.71073
_diffrn_reflns_av_R_equivalents 0.0364
_diffrn_reflns_av_sigmaI/netI 0.0941
_diffrn_reflns_limit_h_max 11
_diffrn_reflns_limit_h_min -12
_diffrn_reflns_limit_k_max 16
_diffrn_reflns_limit_k_min -15
_diffrn_reflns_limit_l_max 23
_diffrn_reflns_limit_l_min -19
_diffrn_reflns_number 12847
_diffrn_reflns_theta_full 26.00
_diffrn_reflns_theta_max 28.85
_diffrn_reflns_theta_min 1.15
_exptl_absorpt_coefficient_mu 0.873
_exptl_absorpt_correction_T_max 0.9177
_exptl_absorpt_correction_T_min 0.7796
_exptl_absorpt_correction_type multi-scan
_exptl_absorpt_process_details 'SADABS (Bruker, 2002)'
_exptl_crystal_colour purple
_exptl_crystal_density_diffrn 1.468
_exptl_crystal_density_meas ?
_exptl_crystal_density_method 'not measured'
_exptl_crystal_description block
_exptl_crystal_F_000 940
_exptl_crystal_size_max 0.30
_exptl_crystal_size_mid 0.20
_exptl_crystal_size_min 0.10
_refine_diff_density_max 0.907
_refine_diff_density_min -0.522
_refine_diff_density_rms 0.111
_refine_ls_extinction_method none
_refine_ls_goodness_of_fit_ref 1.023
_refine_ls_hydrogen_treatment constr
_refine_ls_matrix_type full
_refine_ls_number_parameters 548
_refine_ls_number_reflns 9265
_refine_ls_number_restraints 15
_refine_ls_restrained_S_all 1.028
_refine_ls_R_factor_all 0.0928
_refine_ls_R_factor_gt 0.0685
_refine_ls_shift/su_max 0.000
_refine_ls_shift/su_mean 0.000
_refine_ls_structure_factor_coef Fsqd
_refine_ls_weighting_details 'calc w=1/[\s^2^(Fo^2^)+(0.0914P)^2^+0.0000P] where P=(Fo^2^+2Fc^2^)/3'
_refine_ls_weighting_scheme calc
_refine_ls_wR_factor_gt 0.1641
_refine_ls_wR_factor_ref 0.1836
_reflns_number_gt 6860
_reflns_number_total 9265
_reflns_threshold_expression >2sigma(I)
_cod_data_source_file c1ce05959a.txt
_cod_data_source_block CoBpy1-[Co(bpy)(tbip)(H2O)]4
_cod_depositor_comments
;
The following automatic conversions were performed:

'_exptl_absorpt_correction_type' value 'Multi-scan' changed to
'multi-scan' according to
/home/saulius/struct/CIF-dictionaries/cif_core.dic dictionary named
'cif_core.dic' version 2.4.1 from 2010-06-29.

Automatic conversion script
Id: cif_fix_values 1715 2011-07-08 13:25:40Z adriana 

The following automatic conversions were performed:

'_exptl_crystal_density_meas' value 'not measured' was changed to '?'
- the value is perceived as not measured.

Automatic conversion script
Id: cif_fix_values 3008 2015-01-20 13:52:24Z robertas 
;
_cod_original_sg_symbol_Hall -P1
_cod_original_sg_symbol_H-M P-1
_cod_database_code 7207085

loop_
_symmetry_equiv_pos_as_xyz
'x, y, z'
'-x, -y, -z'

loop_
_atom_site_label
_atom_site_type_symbol
_atom_site_fract_x
_atom_site_fract_y
_atom_site_fract_z
_atom_site_U_iso_or_equiv
_atom_site_adp_type
_atom_site_occupancy
_atom_site_symmetry_multiplicity
_atom_site_calc_flag
_atom_site_refinement_flags
_atom_site_disorder_assembly
_atom_site_disorder_group
Co1 Co 0.01870(6) 0.23739(4) 0.53508(3) 0.01673(15) Uani 1 1 d . . .
Co2 Co 0.32720(6) 0.46239(4) 0.11641(3) 0.01944(15) Uani 1 1 d . . .
O1 O 0.2050(3) 0.1979(2) 0.49588(15) 0.0241(6) Uani 1 1 d . . .
O1W O -0.1320(3) 0.0787(2) 0.49280(15) 0.0221(6) Uani 1 1 d . . .
H1WA H -0.1158 0.0380 0.5211 0.033 Uiso 1 1 calc R . .
H1WB H -0.1017 0.0521 0.4548 0.033 Uiso 1 1 d R . .
O2 O 0.0554(3) 0.2566(2) 0.41991(16) 0.0240(6) Uani 1 1 d . . .
O2W O 0.4823(3) 0.4007(3) 0.06838(16) 0.0299(7) Uani 1 1 d . . .
H2WB H 0.4793 0.3428 0.0817 0.045 Uiso 1 1 calc R . .
H2WA H 0.4880 0.4029 0.0223 0.045 Uiso 1 1 d R . .
O3 O 0.2953(3) 0.3547(2) 0.18778(16) 0.0247(6) Uani 1 1 d . . .
O4 O 0.4010(4) 0.2382(3) 0.13431(18) 0.0416(9) Uani 1 1 d . . .
O5 O 0.4953(3) 0.5888(2) 0.18654(16) 0.0305(7) Uani 1 1 d . . .
O6 O 0.4484(3) 0.6248(2) 0.07393(15) 0.0253(7) Uani 1 1 d . . .
O7 O 0.9646(3) 0.7988(2) 0.35955(15) 0.0221(6) Uani 1 1 d . . .
O8 O 0.9908(3) 0.9760(2) 0.38414(15) 0.0244(6) Uani 1 1 d . . .
N1 N 0.1516(4) 0.3978(3) 0.58886(17) 0.0177(7) Uani 1 1 d . . .
N2 N -0.1438(3) 0.3183(3) 0.53849(17) 0.0173(7) Uani 1 1 d . . .
N3 N 0.1514(4) 0.5164(3) 0.15621(18) 0.0221(7) Uani 1 1 d . . .
N4 N 0.1316(4) 0.3806(3) 0.03295(18) 0.0222(7) Uani 1 1 d . . .
C1 C 0.2452(4) 0.1908(3) 0.3693(2) 0.0181(8) Uani 1 1 d . . .
C2 C 0.2475(4) 0.2423(3) 0.3076(2) 0.0211(8) Uani 1 1 d . . .
H2A H 0.2003 0.2955 0.3043 0.025 Uiso 1 1 calc R . .
C3 C 0.3221(4) 0.2131(3) 0.2501(2) 0.0197(8) Uani 1 1 d . . .
C4 C 0.3845(4) 0.1304(3) 0.2544(2) 0.0200(8) Uani 1 1 d . . .
H4A H 0.4297 0.1091 0.2148 0.024 Uiso 1 1 calc R . .
C5 C 0.3822(4) 0.0773(3) 0.3161(2) 0.0213(8) Uani 1 1 d . . .
C6 C 0.3135(4) 0.1113(3) 0.3739(2) 0.0211(8) Uani 1 1 d . . .
H6A H 0.3137 0.0796 0.4167 0.025 Uiso 1 1 calc R . .
C7 C 0.1633(4) 0.2173(3) 0.4313(2) 0.0194(8) Uani 1 1 d . . .
C8 C 0.3402(5) 0.2724(3) 0.1851(2) 0.0231(9) Uani 1 1 d . . .
C9 C 0.4539(6) -0.0120(4) 0.3179(2) 0.0314(10) Uani 1 1 d . . .
C10 C 0.4275(8) -0.0685(5) 0.3850(3) 0.0548(16) Uani 1 1 d . . .
H10A H 0.3190 -0.1019 0.3824 0.082 Uiso 1 1 calc R . .
H10B H 0.4693 -0.0161 0.4310 0.082 Uiso 1 1 calc R . .
H10C H 0.4773 -0.1232 0.3841 0.082 Uiso 1 1 calc R . .
C11 C 0.3849(7) -0.0982(4) 0.2457(3) 0.0476(14) Uani 1 1 d . . .
H11A H 0.2766 -0.1309 0.2439 0.071 Uiso 1 1 calc R . .
H11B H 0.4342 -0.1532 0.2457 0.071 Uiso 1 1 calc R . .
H11C H 0.4008 -0.0645 0.2024 0.071 Uiso 1 1 calc R . .
C12 C 0.6276(6) 0.0375(5) 0.3229(3) 0.0501(15) Uani 1 1 d . . .
H12A H 0.6679 0.0975 0.3645 0.075 Uiso 1 1 calc R . .
H12B H 0.6477 0.0627 0.2769 0.075 Uiso 1 1 calc R . .
H12C H 0.6761 -0.0166 0.3304 0.075 Uiso 1 1 calc R . .
C13 C 0.6478(4) 0.7580(3) 0.1668(2) 0.0180(8) Uani 1 1 d . . .
C14 C 0.7402(4) 0.7739(3) 0.2365(2) 0.0185(8) Uani 1 1 d . . .
H14A H 0.7247 0.7186 0.2647 0.022 Uiso 1 1 calc R . .
C15 C 0.8551(4) 0.8714(3) 0.2643(2) 0.0184(8) Uani 1 1 d . . .
C16 C 0.8774(4) 0.9537(3) 0.2228(2) 0.0207(8) Uani 1 1 d . . .
H16A H 0.9536 1.0199 0.2426 0.025 Uiso 1 1 calc R . .
C17 C 0.7880(5) 0.9398(3) 0.1520(2) 0.0232(9) Uani 1 1 d . A .
C18 C 0.6728(5) 0.8411(3) 0.1254(2) 0.0217(9) Uani 1 1 d . . .
H18A H 0.6108 0.8303 0.0785 0.026 Uiso 1 1 calc R . .
C19 C 0.5230(4) 0.6514(3) 0.1401(2) 0.0214(8) Uani 1 1 d . . .
C20 C 0.9459(4) 0.8852(3) 0.3427(2) 0.0175(8) Uani 1 1 d . . .
C21 C 0.8154(5) 1.0304(4) 0.1061(3) 0.0359(11) Uani 1 1 d D . .
C22 C 0.9856(8) 1.0600(8) 0.0973(6) 0.0592(16) Uani 0.665(7) 1 d PD A 1
H22A H 1.0504 1.0904 0.1459 0.089 Uiso 0.665(7) 1 calc PR A 1
H22B H 1.0063 1.1123 0.0645 0.089 Uiso 0.665(7) 1 calc PR A 1
H22C H 1.0061 0.9958 0.0761 0.089 Uiso 0.665(7) 1 calc PR A 1
C23 C 0.7161(11) 1.0021(8) 0.0289(4) 0.0592(16) Uani 0.665(7) 1 d PD A 1
H23A H 0.6110 0.9918 0.0339 0.089 Uiso 0.665(7) 1 calc PR A 1
H23B H 0.7239 0.9363 0.0020 0.089 Uiso 0.665(7) 1 calc PR A 1
H23C H 0.7501 1.0601 0.0017 0.089 Uiso 0.665(7) 1 calc PR A 1
C24 C 0.8094(11) 1.1347(6) 0.1534(5) 0.0592(16) Uani 0.665(7) 1 d PD A 1
H24A H 0.8660 1.1449 0.2035 0.089 Uiso 0.665(7) 1 calc PR A 1
H24B H 0.7043 1.1287 0.1557 0.089 Uiso 0.665(7) 1 calc PR A 1
H24C H 0.8541 1.1958 0.1305 0.089 Uiso 0.665(7) 1 calc PR A 1
C22' C 0.6780(15) 1.0735(14) 0.1032(10) 0.0592(16) Uani 0.335(7) 1 d PD A 2
H22D H 0.6708 1.1022 0.1535 0.089 Uiso 0.335(7) 1 calc PR A 2
H22E H 0.5851 1.0152 0.0807 0.089 Uiso 0.335(7) 1 calc PR A 2
H22F H 0.6922 1.1299 0.0735 0.089 Uiso 0.335(7) 1 calc PR A 2
C23' C 0.9713(14) 1.1156(14) 0.1198(11) 0.0592(16) Uani 0.335(7) 1 d PD A 2
H23D H 0.9894 1.1601 0.1687 0.089 Uiso 0.335(7) 1 calc PR A 2
H23E H 0.9751 1.1601 0.0818 0.089 Uiso 0.335(7) 1 calc PR A 2
H23F H 1.0489 1.0809 0.1178 0.089 Uiso 0.335(7) 1 calc PR A 2
C24' C 0.782(2) 0.9791(14) 0.0218(5) 0.0592(16) Uani 0.335(7) 1 d PD A 2
H24D H 0.6867 0.9198 0.0109 0.089 Uiso 0.335(7) 1 calc PR A 2
H24E H 0.8637 0.9527 0.0103 0.089 Uiso 0.335(7) 1 calc PR A 2
H24F H 0.7731 1.0328 -0.0082 0.089 Uiso 0.335(7) 1 calc PR A 2
C25 C 0.3005(4) 0.4282(4) 0.6199(2) 0.0254(9) Uani 1 1 d . . .
H25A H 0.3525 0.3775 0.6151 0.030 Uiso 1 1 calc R . .
C26 C 0.3804(5) 0.5327(4) 0.6588(3) 0.0327(11) Uani 1 1 d . . .
H26A H 0.4831 0.5514 0.6816 0.039 Uiso 1 1 calc R . .
C27 C 0.3042(5) 0.6076(4) 0.6629(3) 0.0361(11) Uani 1 1 d . . .
H27A H 0.3563 0.6791 0.6867 0.043 Uiso 1 1 calc R . .
C28 C 0.1499(5) 0.5773(3) 0.6316(2) 0.0276(10) Uani 1 1 d . . .
H28A H 0.0967 0.6274 0.6343 0.033 Uiso 1 1 calc R . .
C29 C 0.0765(4) 0.4703(3) 0.5963(2) 0.0196(8) Uani 1 1 d . . .
C30 C -0.0917(4) 0.4251(3) 0.5675(2) 0.0183(8) Uani 1 1 d . . .
C31 C -0.1887(5) 0.4861(3) 0.5718(2) 0.0248(9) Uani 1 1 d . . .
H31A H -0.1495 0.5604 0.5906 0.030 Uiso 1 1 calc R . .
C32 C -0.3453(5) 0.4363(4) 0.5480(3) 0.0303(10) Uani 1 1 d . . .
H32A H -0.4129 0.4761 0.5515 0.036 Uiso 1 1 calc R . .
C33 C -0.3997(5) 0.3256(4) 0.5186(3) 0.0300(10) Uani 1 1 d . . .
H33A H -0.5044 0.2898 0.5022 0.036 Uiso 1 1 calc R . .
C34 C -0.2964(4) 0.2705(3) 0.5144(2) 0.0251(9) Uani 1 1 d . . .
H34A H -0.3327 0.1966 0.4939 0.030 Uiso 1 1 calc R . .
C35 C 0.1708(6) 0.5887(4) 0.2195(2) 0.0314(10) Uani 1 1 d . . .
H35A H 0.2700 0.6229 0.2467 0.038 Uiso 1 1 calc R . .
C36 C 0.0519(7) 0.6145(4) 0.2459(3) 0.0389(12) Uani 1 1 d . . .
H36A H 0.0695 0.6664 0.2891 0.047 Uiso 1 1 calc R . .
C37 C -0.0963(7) 0.5602(4) 0.2058(3) 0.0428(13) Uani 1 1 d . . .
H37A H -0.1803 0.5739 0.2228 0.051 Uiso 1 1 calc R . .
C38 C -0.1179(6) 0.4862(4) 0.1408(3) 0.0361(11) Uani 1 1 d . . .
H38A H -0.2164 0.4496 0.1135 0.043 Uiso 1 1 calc R . .
C39 C 0.0077(5) 0.4669(3) 0.1166(2) 0.0237(9) Uani 1 1 d . . .
C40 C -0.0017(5) 0.3910(3) 0.0471(2) 0.0226(9) Uani 1 1 d . . .
C41 C -0.1396(5) 0.3358(4) -0.0026(3) 0.0314(11) Uani 1 1 d . . .
H41A H -0.2312 0.3457 0.0069 0.038 Uiso 1 1 calc R . .
C42 C -0.1376(5) 0.2667(4) -0.0656(3) 0.0374(12) Uani 1 1 d . . .
H42A H -0.2289 0.2278 -0.0988 0.045 Uiso 1 1 calc R . .
C43 C -0.0023(6) 0.2550(4) -0.0795(2) 0.0360(11) Uani 1 1 d . . .
H43A H 0.0008 0.2087 -0.1223 0.043 Uiso 1 1 calc R . .
C44 C 0.1297(5) 0.3131(4) -0.0289(2) 0.0299(10) Uani 1 1 d . . .
H44B H 0.2223 0.3049 -0.0383 0.036 Uiso 1 1 calc R . .

loop_
_atom_site_aniso_label
_atom_site_aniso_U_11
_atom_site_aniso_U_22
_atom_site_aniso_U_33
_atom_site_aniso_U_23
_atom_site_aniso_U_13
_atom_site_aniso_U_12
Co1 0.0182(3) 0.0144(3) 0.0165(3) 0.0001(2) 0.0017(2) 0.0054(2)
Co2 0.0186(3) 0.0187(3) 0.0172(3) 0.0030(2) 0.0005(2) 0.0017(2)
O1 0.0226(14) 0.0320(17) 0.0199(14) 0.0010(12) 0.0063(11) 0.0126(13)
O1W 0.0252(14) 0.0158(14) 0.0226(14) -0.0006(11) 0.0020(11) 0.0055(12)
O2 0.0301(15) 0.0211(15) 0.0263(15) 0.0070(12) 0.0096(12) 0.0133(13)
O2W 0.0325(16) 0.0371(18) 0.0274(16) 0.0113(14) 0.0130(13) 0.0164(14)
O3 0.0284(15) 0.0225(15) 0.0242(15) 0.0086(12) 0.0081(12) 0.0063(13)
O4 0.069(2) 0.040(2) 0.0328(19) 0.0156(16) 0.0262(17) 0.0316(19)
O5 0.0298(16) 0.0254(17) 0.0237(15) 0.0071(13) -0.0006(13) -0.0085(13)
O6 0.0207(14) 0.0315(17) 0.0200(14) 0.0021(12) -0.0021(11) 0.0064(13)
O7 0.0329(15) 0.0181(14) 0.0156(13) 0.0032(11) 0.0017(11) 0.0097(12)
O8 0.0305(15) 0.0127(14) 0.0235(15) -0.0022(11) 0.0006(12) 0.0014(12)
N1 0.0189(16) 0.0164(16) 0.0152(16) 0.0034(13) 0.0027(13) 0.0017(13)
N2 0.0167(15) 0.0185(17) 0.0176(16) 0.0011(13) 0.0005(12) 0.0090(13)
N3 0.0284(18) 0.0191(18) 0.0191(17) 0.0011(14) 0.0046(14) 0.0089(15)
N4 0.0222(17) 0.0196(18) 0.0216(17) 0.0008(14) -0.0020(14) 0.0061(14)
C1 0.0176(18) 0.0156(19) 0.0194(19) 0.0018(15) 0.0029(15) 0.0037(15)
C2 0.0198(19) 0.017(2) 0.026(2) 0.0017(16) 0.0015(16) 0.0062(16)
C3 0.0224(19) 0.0142(19) 0.0192(19) 0.0021(15) -0.0009(15) 0.0032(16)
C4 0.0217(19) 0.021(2) 0.0167(19) 0.0012(15) 0.0059(15) 0.0051(16)
C5 0.023(2) 0.019(2) 0.021(2) 0.0006(16) 0.0027(16) 0.0077(17)
C6 0.0218(19) 0.019(2) 0.0195(19) 0.0029(16) 0.0018(16) 0.0028(16)
C7 0.0197(18) 0.0116(19) 0.022(2) 0.0016(15) -0.0001(15) -0.0007(15)
C8 0.0214(19) 0.024(2) 0.023(2) 0.0059(17) 0.0018(16) 0.0053(17)
C9 0.047(3) 0.035(3) 0.023(2) 0.0073(19) 0.010(2) 0.027(2)
C10 0.091(5) 0.059(4) 0.048(3) 0.032(3) 0.036(3) 0.054(4)
C11 0.078(4) 0.032(3) 0.041(3) -0.001(2) 0.012(3) 0.032(3)
C12 0.049(3) 0.078(4) 0.040(3) 0.015(3) 0.012(3) 0.044(3)
C13 0.0174(18) 0.0146(19) 0.0211(19) 0.0023(15) 0.0041(15) 0.0041(15)
C14 0.0214(19) 0.0148(19) 0.0203(19) 0.0029(15) 0.0023(15) 0.0078(16)
C15 0.0185(18) 0.0157(19) 0.0196(19) -0.0006(15) 0.0015(15) 0.0060(15)
C16 0.0206(19) 0.017(2) 0.024(2) 0.0016(16) 0.0064(16) 0.0051(16)
C17 0.024(2) 0.021(2) 0.023(2) 0.0056(17) 0.0069(16) 0.0035(17)
C18 0.023(2) 0.026(2) 0.0176(19) 0.0060(16) 0.0026(16) 0.0097(17)
C19 0.0208(19) 0.024(2) 0.0185(19) 0.0049(16) 0.0040(15) 0.0054(17)
C20 0.0175(18) 0.018(2) 0.0168(19) 0.0023(15) 0.0066(15) 0.0042(15)
C21 0.044(3) 0.028(3) 0.038(3) 0.015(2) 0.013(2) 0.009(2)
C22 0.068(3) 0.048(3) 0.059(3) 0.034(3) 0.005(3) 0.007(3)
C23 0.068(3) 0.048(3) 0.059(3) 0.034(3) 0.005(3) 0.007(3)
C24 0.068(3) 0.048(3) 0.059(3) 0.034(3) 0.005(3) 0.007(3)
C22' 0.068(3) 0.048(3) 0.059(3) 0.034(3) 0.005(3) 0.007(3)
C23' 0.068(3) 0.048(3) 0.059(3) 0.034(3) 0.005(3) 0.007(3)
C24' 0.068(3) 0.048(3) 0.059(3) 0.034(3) 0.005(3) 0.007(3)
C25 0.0177(19) 0.025(2) 0.027(2) 0.0030(18) -0.0007(17) 0.0008(17)
C26 0.021(2) 0.035(3) 0.033(2) 0.003(2) -0.0049(18) 0.0017(19)
C27 0.034(2) 0.022(2) 0.040(3) -0.002(2) -0.005(2) -0.001(2)
C28 0.030(2) 0.017(2) 0.033(2) 0.0015(18) 0.0033(19) 0.0056(18)
C29 0.025(2) 0.0149(19) 0.0194(19) 0.0042(15) 0.0051(16) 0.0054(16)
C30 0.0229(19) 0.0150(19) 0.0180(19) 0.0059(15) 0.0056(15) 0.0053(16)
C31 0.030(2) 0.018(2) 0.027(2) 0.0043(17) 0.0039(18) 0.0096(18)
C32 0.027(2) 0.032(3) 0.038(3) 0.008(2) 0.0039(19) 0.019(2)
C33 0.020(2) 0.028(2) 0.036(3) 0.002(2) -0.0037(18) 0.0038(18)
C34 0.0209(19) 0.022(2) 0.023(2) 0.0008(17) -0.0048(16) -0.0009(17)
C35 0.049(3) 0.023(2) 0.020(2) 0.0010(18) 0.005(2) 0.009(2)
C36 0.070(4) 0.028(3) 0.029(3) 0.008(2) 0.023(2) 0.023(3)
C37 0.060(3) 0.048(3) 0.048(3) 0.025(3) 0.031(3) 0.042(3)
C38 0.036(3) 0.034(3) 0.044(3) 0.013(2) 0.015(2) 0.014(2)
C39 0.024(2) 0.022(2) 0.030(2) 0.0101(18) 0.0071(17) 0.0112(17)
C40 0.023(2) 0.017(2) 0.025(2) 0.0074(16) 0.0015(17) 0.0024(17)
C41 0.022(2) 0.029(2) 0.039(3) 0.011(2) -0.0055(19) 0.0046(19)
C42 0.033(3) 0.031(3) 0.033(3) 0.007(2) -0.013(2) -0.003(2)
C43 0.051(3) 0.026(2) 0.021(2) -0.0064(19) -0.005(2) 0.008(2)
C44 0.031(2) 0.034(3) 0.025(2) 0.0022(19) 0.0048(18) 0.012(2)

loop_
_atom_type_symbol
_atom_type_description
_atom_type_scat_dispersion_real
_atom_type_scat_dispersion_imag
_atom_type_scat_source
C C 0.0033 0.0016 'International Tables Vol C Tables 4.2.6.8 and 6.1.1.4'
H H 0.0000 0.0000 'International Tables Vol C Tables 4.2.6.8 and 6.1.1.4'
N N 0.0061 0.0033 'International Tables Vol C Tables 4.2.6.8 and 6.1.1.4'
O O 0.0106 0.0060 'International Tables Vol C Tables 4.2.6.8 and 6.1.1.4'
Co Co 0.3494 0.9721 'International Tables Vol C Tables 4.2.6.8 and 6.1.1.4'

loop_
_geom_angle_atom_site_label_1
_geom_angle_atom_site_label_2
_geom_angle_atom_site_label_3
_geom_angle
_geom_angle_site_symmetry_1
_geom_angle_site_symmetry_3
O7 Co1 N2 100.35(12) 2_666 .
O7 Co1 O1W 89.35(11) 2_666 .
N2 Co1 O1W 98.63(12) . .
O7 Co1 N1 85.51(11) 2_666 .
N2 Co1 N1 76.64(13) . .
O1W Co1 N1 172.25(12) . .
O7 Co1 O1 102.38(11) 2_666 .
N2 Co1 O1 155.06(12) . .
O1W Co1 O1 91.78(11) . .
N1 Co1 O1 94.99(12) . .
O7 Co1 O2 163.34(11) 2_666 .
N2 Co1 O2 96.24(11) . .
O1W Co1 O2 89.77(11) . .
N1 Co1 O2 96.81(11) . .
O1 Co1 O2 61.02(10) . .
O3 Co2 O5 98.48(11) . .
O3 Co2 O2W 92.61(12) . .
O5 Co2 O2W 93.83(13) . .
O3 Co2 N4 98.40(12) . .
O5 Co2 N4 158.97(13) . .
O2W Co2 N4 97.83(13) . .
O3 Co2 N3 88.35(12) . .
O5 Co2 N3 91.56(13) . .
O2W Co2 N3 174.32(12) . .
N4 Co2 N3 76.49(13) . .
O3 Co2 O6 156.69(11) . .
O5 Co2 O6 58.54(10) . .
O2W Co2 O6 85.70(11) . .
N4 Co2 O6 104.87(11) . .
N3 Co2 O6 95.63(12) . .
C7 O1 Co1 90.5(2) . .
Co1 O1W H1WA 109.5 . .
Co1 O1W H1WB 108.4 . .
H1WA O1W H1WB 98.1 . .
C7 O2 Co1 87.4(2) . .
Co2 O2W H2WB 109.5 . .
Co2 O2W H2WA 119.3 . .
H2WB O2W H2WA 115.9 . .
C8 O3 Co2 126.4(3) . .
C19 O5 Co2 97.9(2) . .
C19 O6 Co2 82.7(2) . .
C20 O7 Co1 125.3(2) . 2_666
C29 N1 C25 118.9(4) . .
C29 N1 Co1 116.6(2) . .
C25 N1 Co1 124.3(3) . .
C30 N2 C34 118.4(4) . .
C30 N2 Co1 117.2(2) . .
C34 N2 Co1 124.5(3) . .
C35 N3 C39 118.4(4) . .
C35 N3 Co2 125.5(3) . .
C39 N3 Co2 115.9(3) . .
C44 N4 C40 118.4(4) . .
C44 N4 Co2 124.7(3) . .
C40 N4 Co2 116.6(3) . .
C6 C1 C2 120.7(4) . .
C6 C1 C7 118.4(3) . .
C2 C1 C7 120.8(4) . .
C1 C2 C3 118.9(4) . .
C1 C2 H2A 120.6 . .
C3 C2 H2A 120.6 . .
C4 C3 C2 119.5(4) . .
C4 C3 C8 119.1(4) . .
C2 C3 C8 121.4(4) . .
C3 C4 C5 122.2(4) . .
C3 C4 H4A 118.9 . .
C5 C4 H4A 118.9 . .
C6 C5 C4 117.1(4) . .
C6 C5 C9 123.1(4) . .
C4 C5 C9 119.8(4) . .
C1 C6 C5 121.6(4) . .
C1 C6 H6A 119.2 . .
C5 C6 H6A 119.2 . .
O2 C7 O1 120.7(4) . .
O2 C7 C1 121.4(3) . .
O1 C7 C1 117.9(4) . .
O2 C7 Co1 62.2(2) . .
O1 C7 Co1 58.7(2) . .
C1 C7 Co1 173.0(3) . .
O4 C8 O3 125.7(4) . .
O4 C8 C3 117.6(4) . .
O3 C8 C3 116.7(4) . .
C5 C9 C10 112.9(4) . .
C5 C9 C12 108.7(4) . .
C10 C9 C12 108.0(4) . .
C5 C9 C11 109.5(4) . .
C10 C9 C11 107.9(4) . .
C12 C9 C11 109.9(4) . .
C9 C10 H10A 109.5 . .
C9 C10 H10B 109.5 . .
H10A C10 H10B 109.5 . .
C9 C10 H10C 109.5 . .
H10A C10 H10C 109.5 . .
H10B C10 H10C 109.5 . .
C9 C11 H11A 109.5 . .
C9 C11 H11B 109.5 . .
H11A C11 H11B 109.5 . .
C9 C11 H11C 109.5 . .
H11A C11 H11C 109.5 . .
H11B C11 H11C 109.5 . .
C9 C12 H12A 109.5 . .
C9 C12 H12B 109.5 . .
H12A C12 H12B 109.5 . .
C9 C12 H12C 109.5 . .
H12A C12 H12C 109.5 . .
H12B C12 H12C 109.5 . .
C14 C13 C18 119.2(3) . .
C14 C13 C19 118.0(3) . .
C18 C13 C19 122.8(3) . .
C15 C14 C13 120.3(4) . .
C15 C14 H14A 119.9 . .
C13 C14 H14A 119.9 . .
C14 C15 C16 119.9(3) . .
C14 C15 C20 117.3(3) . .
C16 C15 C20 122.7(3) . .
C15 C16 C17 121.3(4) . .
C15 C16 H16A 119.3 . .
C17 C16 H16A 119.3 . .
C18 C17 C16 117.7(4) . .
C18 C17 C21 121.3(4) . .
C16 C17 C21 120.9(4) . .
C17 C18 C13 121.6(4) . .
C17 C18 H18A 119.2 . .
C13 C18 H18A 119.2 . .
O5 C19 O6 120.8(4) . .
O5 C19 C13 117.3(3) . .
O6 C19 C13 121.9(3) . .
O8 C20 O7 126.6(3) . .
O8 C20 C15 119.0(4) . .
O7 C20 C15 114.4(3) . .
C23' C21 C23 119.3(9) . .
C23' C21 C17 119.4(8) . .
C23 C21 C17 115.2(5) . .
C23' C21 C24 70.9(10) . .
C23 C21 C24 113.0(6) . .
C17 C21 C24 109.7(4) . .
C23' C21 C22' 115.6(11) . .
C23 C21 C22' 66.9(8) . .
C17 C21 C22' 108.2(7) . .
C24 C21 C22' 53.1(8) . .
C23' C21 C24' 106.0(11) . .
C17 C21 C24' 108.6(7) . .
C24 C21 C24' 136.8(9) . .
C22' C21 C24' 96.2(11) . .
C23 C21 C22 108.9(6) . .
C17 C21 C22 106.2(5) . .
C24 C21 C22 102.8(6) . .
C22' C21 C22 143.3(8) . .
C24' C21 C22 84.7(9) . .
C21 C22 H22A 109.5 . .
C21 C22 H22B 109.5 . .
C21 C22 H22C 109.5 . .
C21 C23 H23A 109.5 . .
C21 C23 H23B 109.5 . .
C21 C23 H23C 109.5 . .
C21 C24 H24A 109.5 . .
C21 C24 H24B 109.5 . .
C21 C24 H24C 109.5 . .
C21 C22' H22D 109.5 . .
C21 C22' H22E 109.5 . .
H22D C22' H22E 109.5 . .
C21 C22' H22F 109.5 . .
H22D C22' H22F 109.5 . .
H22E C22' H22F 109.5 . .
C21 C23' H23D 109.5 . .
C21 C23' H23E 109.5 . .
H23D C23' H23E 109.5 . .
C21 C23' H23F 109.5 . .
H23D C23' H23F 109.5 . .
H23E C23' H23F 109.5 . .
C21 C24' H24D 109.5 . .
C21 C24' H24E 109.5 . .
H24D C24' H24E 109.5 . .
C21 C24' H24F 109.5 . .
H24D C24' H24F 109.5 . .
H24E C24' H24F 109.5 . .
N1 C25 C26 122.3(4) . .
N1 C25 H25A 118.9 . .
C26 C25 H25A 118.9 . .
C27 C26 C25 118.3(4) . .
C27 C26 H26A 120.9 . .
C25 C26 H26A 120.9 . .
C26 C27 C28 120.1(4) . .
C26 C27 H27A 120.0 . .
C28 C27 H27A 120.0 . .
C27 C28 C29 118.2(4) . .
C27 C28 H28A 120.9 . .
C29 C28 H28A 120.9 . .
N1 C29 C28 122.1(4) . .
N1 C29 C30 114.6(3) . .
C28 C29 C30 123.3(4) . .
N2 C30 C31 121.8(4) . .
N2 C30 C29 115.0(3) . .
C31 C30 C29 123.2(4) . .
C30 C31 C32 119.5(4) . .
C30 C31 H31A 120.2 . .
C32 C31 H31A 120.2 . .
C31 C32 C33 118.7(4) . .
C31 C32 H32A 120.6 . .
C33 C32 H32A 120.6 . .
C34 C33 C32 118.6(4) . .
C34 C33 H33A 120.7 . .
C32 C33 H33A 120.7 . .
N2 C34 C33 122.9(4) . .
N2 C34 H34A 118.6 . .
C33 C34 H34A 118.6 . .
N3 C35 C36 123.3(4) . .
N3 C35 H35A 118.3 . .
C36 C35 H35A 118.3 . .
C35 C36 C37 117.6(5) . .
C35 C36 H36A 121.2 . .
C37 C36 H36A 121.2 . .
C38 C37 C36 119.7(5) . .
C38 C37 H37A 120.2 . .
C36 C37 H37A 120.2 . .
C39 C38 C37 119.3(5) . .
C39 C38 H38A 120.3 . .
C37 C38 H38A 120.3 . .
N3 C39 C38 121.6(4) . .
N3 C39 C40 114.5(4) . .
C38 C39 C40 123.9(4) . .
N4 C40 C41 121.3(4) . .
N4 C40 C39 115.9(3) . .
C41 C40 C39 122.7(4) . .
C42 C41 C40 118.7(5) . .
C42 C41 H41A 120.6 . .
C40 C41 H41A 120.6 . .
C43 C42 C41 119.9(4) . .
C43 C42 H42A 120.0 . .
C41 C42 H42A 120.0 . .
C42 C43 C44 118.4(4) . .
C42 C43 H43A 120.8 . .
C44 C43 H43A 120.8 . .
N4 C44 C43 123.2(4) . .
N4 C44 H44B 118.4 . .
C43 C44 H44B 118.4 . .

loop_
_geom_bond_atom_site_label_1
_geom_bond_atom_site_label_2
_geom_bond_distance
_geom_bond_site_symmetry_2
Co1 O7 2.030(3) 2_666
Co1 N2 2.085(3) .
Co1 O1W 2.103(3) .
Co1 N1 2.117(3) .
Co1 O1 2.124(3) .
Co1 O2 2.200(3) .
Co1 C7 2.485(4) .
Co2 O3 2.025(3) .
Co2 O5 2.042(3) .
Co2 O2W 2.077(3) .
Co2 N4 2.100(3) .
Co2 N3 2.129(4) .
Co2 O6 2.373(3) .
O1 C7 1.269(5) .
O1W H1WA 0.8200 .
O1W H1WB 0.8500 .
O2 C7 1.259(5) .
O2W H2WB 0.8200 .
O2W H2WA 0.8499 .
O3 C8 1.263(5) .
O4 C8 1.244(5) .
O5 C19 1.252(5) .
O6 C19 1.252(4) .
O7 C20 1.265(5) .
O7 Co1 2.030(3) 2_666
O8 C20 1.241(5) .
N1 C29 1.336(5) .
N1 C25 1.336(5) .
N2 C30 1.343(5) .
N2 C34 1.347(5) .
N3 C35 1.344(5) .
N3 C39 1.348(5) .
N4 C44 1.328(5) .
N4 C40 1.336(5) .
C1 C6 1.376(6) .
C1 C2 1.383(5) .
C1 C7 1.498(6) .
C2 C3 1.399(6) .
C2 H2A 0.9300 .
C3 C4 1.377(6) .
C3 C8 1.500(5) .
C4 C5 1.395(5) .
C4 H4A 0.9300 .
C5 C6 1.389(6) .
C5 C9 1.509(6) .
C6 H6A 0.9300 .
C9 C10 1.519(6) .
C9 C12 1.530(7) .
C9 C11 1.536(6) .
C10 H10A 0.9600 .
C10 H10B 0.9600 .
C10 H10C 0.9600 .
C11 H11A 0.9600 .
C11 H11B 0.9600 .
C11 H11C 0.9600 .
C12 H12A 0.9600 .
C12 H12B 0.9600 .
C12 H12C 0.9600 .
C13 C14 1.384(5) .
C13 C18 1.386(5) .
C13 C19 1.494(5) .
C14 C15 1.376(5) .
C14 H14A 0.9300 .
C15 C16 1.378(5) .
C15 C20 1.514(5) .
C16 C17 1.392(5) .
C16 H16A 0.9300 .
C17 C18 1.385(5) .
C17 C21 1.522(6) .
C18 H18A 0.9300 .
C21 C23' 1.504(8) .
C21 C23 1.505(7) .
C21 C24 1.534(7) .
C21 C22' 1.535(8) .
C21 C24' 1.538(8) .
C21 C22 1.542(7) .
C22 H22A 0.9600 .
C22 H22B 0.9600 .
C22 H22C 0.9600 .
C23 H23A 0.9600 .
C23 H23B 0.9600 .
C23 H23C 0.9600 .
C24 H24A 0.9600 .
C24 H24B 0.9600 .
C24 H24C 0.9600 .
C22' H22D 0.9600 .
C22' H22E 0.9600 .
C22' H22F 0.9600 .
C23' H23D 0.9600 .
C23' H23E 0.9600 .
C23' H23F 0.9600 .
C24' H24D 0.9600 .
C24' H24E 0.9600 .
C24' H24F 0.9600 .
C25 C26 1.386(6) .
C25 H25A 0.9300 .
C26 C27 1.369(7) .
C26 H26A 0.9300 .
C27 C28 1.381(6) .
C27 H27A 0.9300 .
C28 C29 1.385(5) .
C28 H28A 0.9300 .
C29 C30 1.483(5) .
C30 C31 1.371(6) .
C31 C32 1.382(6) .
C31 H31A 0.9300 .
C32 C33 1.389(6) .
C32 H32A 0.9300 .
C33 C34 1.363(6) .
C33 H33A 0.9300 .
C34 H34A 0.9300 .
C35 C36 1.370(7) .
C35 H35A 0.9300 .
C36 C37 1.391(7) .
C36 H36A 0.9300 .
C37 C38 1.375(7) .
C37 H37A 0.9300 .
C38 C39 1.374(6) .
C38 H38A 0.9300 .
C39 C40 1.475(6) .
C40 C41 1.392(5) .
C41 C42 1.367(7) .
C41 H41A 0.9300 .
C42 C43 1.359(7) .
C42 H42A 0.9300 .
C43 C44 1.371(6) .
C43 H43A 0.9300 .
C44 H44B 0.9300 .

loop_
_geom_hbond_atom_site_label_D
_geom_hbond_atom_site_label_H
_geom_hbond_atom_site_label_A
_geom_hbond_distance_DH
_geom_hbond_distance_HA
_geom_hbond_distance_DA
_geom_hbond_angle_DHA
_geom_hbond_site_symmetry_A
O2W H2WB O4 0.82 1.81 2.549(4) 150.0 .
O1W H1WA O8 0.82 2.00 2.726(4) 146.5 2_666
O1W H1WB O8 0.85 1.96 2.793(4) 166.9 1_445
O2W H2WA O6 0.85 1.94 2.748(4) 158.0 2_665

loop_
_geom_torsion_atom_site_label_1
_geom_torsion_atom_site_label_2
_geom_torsion_atom_site_label_3
_geom_torsion_atom_site_label_4
_geom_torsion
_geom_torsion_site_symmetry_1
O7 Co1 O1 C7 174.9(2) 2_666
N2 Co1 O1 C7 -29.9(4) .
O1W Co1 O1 C7 85.2(2) .
N1 Co1 O1 C7 -98.6(2) .
O2 Co1 O1 C7 -3.6(2) .
O7 Co1 O2 C7 -1.6(5) 2_666
N2 Co1 O2 C7 172.8(2) .
O1W Co1 O2 C7 -88.6(2) .
N1 Co1 O2 C7 95.6(2) .
O1 Co1 O2 C7 3.6(2) .
O5 Co2 O3 C8 -105.5(3) .
O2W Co2 O3 C8 -11.2(3) .
N4 Co2 O3 C8 87.1(3) .
N3 Co2 O3 C8 163.2(3) .
O6 Co2 O3 C8 -96.4(4) .
O3 Co2 O5 C19 174.8(3) .
O2W Co2 O5 C19 81.6(3) .
N4 Co2 O5 C19 -42.1(5) .
N3 Co2 O5 C19 -96.6(3) .
O6 Co2 O5 C19 -1.0(2) .
O3 Co2 O6 C19 -9.6(4) .
O5 Co2 O6 C19 1.0(2) .
O2W Co2 O6 C19 -96.2(2) .
N4 Co2 O6 C19 166.8(2) .
N3 Co2 O6 C19 89.4(2) .
O7 Co1 N1 C29 -104.2(3) 2_666
N2 Co1 N1 C29 -2.4(3) .
O7 Co1 N2 C30 85.4(3) 2_666
O1W Co1 N2 C30 176.3(3) .
N1 Co1 N2 C30 2.5(3) .
O1 Co1 N2 C30 -70.1(4) .
O2 Co1 N2 C30 -93.0(3) .
C7 Co1 N2 C30 -88.5(3) .
O7 Co1 N2 C34 -94.0(3) 2_666
O1W Co1 N2 C34 -3.0(3) .
N1 Co1 N2 C34 -176.8(3) .
O1 Co1 N2 C34 110.6(4) .
O2 Co1 N2 C34 87.7(3) .
C7 Co1 N2 C34 92.2(3) .
O3 Co2 N3 C35 82.7(3) .
O5 Co2 N3 C35 -15.8(3) .
N4 Co2 N3 C39 6.8(3) .
O6 Co2 N3 C39 110.7(3) .
O3 Co2 N4 C44 -94.4(3) .
O5 Co2 N4 C44 122.6(4) .
O2W Co2 N4 C44 -0.5(4) .
N3 Co2 N4 C44 179.4(4) .
O6 Co2 N4 C44 87.1(3) .
O3 Co2 N4 C40 79.8(3) .
O5 Co2 N4 C40 -63.3(5) .
O2W Co2 N4 C40 173.6(3) .
N3 Co2 N4 C40 -6.5(3) .
O6 Co2 N4 C40 -98.8(3) .
C6 C1 C2 C3 -0.7(6) .
C7 C1 C2 C3 -178.4(3) .
C1 C2 C3 C4 3.2(6) .
C1 C2 C3 C8 -174.7(3) .
C2 C3 C4 C5 -3.0(6) .
C8 C3 C4 C5 175.1(3) .
C3 C4 C5 C6 0.1(6) .
C3 C4 C5 C9 -179.4(4) .
C2 C1 C6 C5 -2.2(6) .
C7 C1 C6 C5 175.5(3) .
C4 C5 C6 C1 2.5(6) .
C9 C5 C6 C1 -178.0(4) .
Co1 O2 C7 O1 -6.2(4) .
Co1 O2 C7 C1 173.2(3) .
Co1 O1 C7 O2 6.4(4) .
Co1 O1 C7 C1 -173.0(3) .
C6 C1 C7 O2 -153.9(4) .
C2 C1 C7 O2 23.8(5) .
C6 C1 C7 O1 25.4(5) .
C2 C1 C7 O1 -156.8(4) .
O7 Co1 C7 O2 179.39(19) 2_666
N2 Co1 C7 O2 -8.9(3) .
O1W Co1 C7 O2 91.1(2) .
N1 Co1 C7 O2 -88.7(2) .
O1 Co1 C7 O2 -173.8(4) .
O7 Co1 C7 O1 -6.8(3) 2_666
N2 Co1 C7 O1 164.9(2) .
O1W Co1 C7 O1 -95.1(2) .
N1 Co1 C7 O1 85.1(2) .
O2 Co1 C7 O1 173.8(4) .
Co2 O3 C8 O4 -6.3(6) .
Co2 O3 C8 C3 171.9(2) .
C4 C3 C8 O4 5.5(6) .
C2 C3 C8 O4 -176.5(4) .
C4 C3 C8 O3 -172.8(3) .
C2 C3 C8 O3 5.2(5) .
C6 C5 C9 C10 6.3(6) .
C4 C5 C9 C10 -174.2(4) .
C6 C5 C9 C12 -113.5(5) .
C4 C5 C9 C12 66.0(5) .
C6 C5 C9 C11 126.5(4) .
C4 C5 C9 C11 -54.1(5) .
C18 C13 C14 C15 0.3(6) .
C19 C13 C14 C15 -178.9(4) .
C13 C14 C15 C16 0.5(6) .
C13 C14 C15 C20 176.7(4) .
C14 C15 C16 C17 -1.5(6) .
C20 C15 C16 C17 -177.6(4) .
C15 C16 C17 C18 1.7(6) .
C15 C16 C17 C21 -178.9(4) .
C16 C17 C18 C13 -0.8(6) .
C21 C17 C18 C13 179.7(4) .
C14 C13 C18 C17 -0.1(6) .
C19 C13 C18 C17 179.1(4) .
Co2 O5 C19 O6 1.9(5) .
Co2 O5 C19 C13 -178.2(3) .
Co2 O6 C19 O5 -1.6(4) .
Co2 O6 C19 C13 178.4(4) .
C14 C13 C19 O5 9.9(6) .
C18 C13 C19 O5 -169.2(4) .
C14 C13 C19 O6 -170.1(4) .
C18 C13 C19 O6 10.7(6) .
Co1 O7 C20 O8 29.6(6) 2_666
Co1 O7 C20 C15 -148.6(3) 2_666
C14 C15 C20 O8 -144.9(4) .
C16 C15 C20 O8 31.3(6) .
C14 C15 C20 O7 33.5(5) .
C16 C15 C20 O7 -150.4(4) .
C18 C17 C21 C23' -156.2(11) .
C16 C17 C21 C23' 24.4(12) .
C18 C17 C21 C23 -3.7(8) .
C16 C17 C21 C23 176.9(6) .
C18 C17 C21 C24 125.2(5) .
C16 C17 C21 C24 -54.3(6) .
C18 C17 C21 C22' 68.7(9) .
C16 C17 C21 C22' -110.7(9) .
C18 C17 C21 C24' -34.5(10) .
C16 C17 C21 C24' 146.0(9) .
C18 C17 C21 C22 -124.3(6) .
C16 C17 C21 C22 56.2(7) .
C29 N1 C25 C26 -0.7(6) .
Co1 N1 C25 C26 -175.7(3) .
N1 C25 C26 C27 -2.4(7) .
C25 C26 C27 C28 2.9(7) .
C26 C27 C28 C29 -0.3(7) .
C25 N1 C29 C28 3.5(6) .
Co1 N1 C29 C28 178.8(3) .
C25 N1 C29 C30 -173.4(3) .
Co1 N1 C29 C30 2.0(4) .
C27 C28 C29 N1 -3.0(6) .
C27 C28 C29 C30 173.6(4) .
C34 N2 C30 C31 -1.2(6) .
Co1 N2 C30 C31 179.5(3) .
C34 N2 C30 C29 177.0(3) .
Co1 N2 C30 C29 -2.3(4) .
N1 C29 C30 N2 0.2(5) .
C28 C29 C30 N2 -176.6(4) .
N1 C29 C30 C31 178.4(4) .
C28 C29 C30 C31 1.6(6) .
N2 C30 C31 C32 2.1(6) .
C29 C30 C31 C32 -175.9(4) .
C30 C31 C32 C33 -1.4(6) .
C31 C32 C33 C34 -0.1(7) .
C30 N2 C34 C33 -0.4(6) .
Co1 N2 C34 C33 178.9(3) .
C32 C33 C34 N2 1.1(7) .
C39 N3 C35 C36 0.2(6) .
Co2 N3 C35 C36 -174.7(3) .
N3 C35 C36 C37 1.8(7) .
C35 C36 C37 C38 -1.9(7) .
C36 C37 C38 C39 0.1(7) .
C35 N3 C39 C38 -2.1(6) .
Co2 N3 C39 C38 173.2(3) .
C35 N3 C39 C40 178.5(4) .
Co2 N3 C39 C40 -6.1(4) .
C37 C38 C39 N3 2.0(7) .
C37 C38 C39 C40 -178.8(4) .
C44 N4 C40 C41 -2.1(6) .
Co2 N4 C40 C41 -176.7(3) .
C44 N4 C40 C39 179.9(4) .
Co2 N4 C40 C39 5.3(5) .
N3 C39 C40 N4 0.6(5) .
C38 C39 C40 N4 -178.7(4) .
N3 C39 C40 C41 -177.4(4) .
C38 C39 C40 C41 3.3(7) .
N4 C40 C41 C42 2.4(6) .
C39 C40 C41 C42 -179.8(4) .
C40 C41 C42 C43 -1.5(7) .
C41 C42 C43 C44 0.5(7) .
C40 N4 C44 C43 1.1(7) .
Co2 N4 C44 C43 175.1(3) .
C42 C43 C44 N4 -0.3(7) .
